data_7128695
loop_
_publ_author_name
'Huang, Ronghui'
'Zhao, Weijia'
'Xu, Shengwen'
'Xu, Jingkai'
'Li, Chunxiao'
'Lu, Changsheng'
'Yan, Hong'

_publ_section_title
;
 Photoredox B-H functionalization to selective B-N(sp<sup>3</sup>)
 coupling of nido-carborane with primary and secondary amines.
;
_journal_issue 69
_journal_name_full 'Chemical communications (Cambridge, England)'
_journal_page_first 8580
_journal_page_last 8583
_journal_paper_doi 10.1039/d1cc03326c
_journal_volume 57
_journal_year 2021
_chemical_formula_moiety 'C19 H30 B9 N, C3 H6 O'
_chemical_formula_sum 'C22 H36 B9 N O'
_chemical_formula_weight 427.81
_space_group_crystal_system monoclinic
_space_group_IT_number 15
_space_group_name_Hall '-C 2yc'
_space_group_name_H-M_alt 'C 1 2/c 1'
_atom_sites_solution_hydrogens mixed
_atom_sites_solution_primary dual
_audit_creation_date 2020-06-17
_audit_creation_method
;
Olex2 1.3
(compiled 2020.02.04 svn.rd84adfe8 for OlexSys, GUI svn.r6032)
;
_audit_update_record
;
2020-12-01 deposited with the CCDC.	2021-07-27 downloaded from the CCDC.
;
_cell_angle_alpha 90
_cell_angle_beta 107.554(4)
_cell_angle_gamma 90
_cell_formula_units_Z 8
_cell_length_a 34.119(8)
_cell_length_b 6.9698(17)
_cell_length_c 23.025(6)
_cell_measurement_reflns_used 3752
_cell_measurement_temperature 296.15
_cell_measurement_theta_max 25.88
_cell_measurement_theta_min 2.53
_cell_volume 5220(2)
_computing_cell_refinement 'SAINT v8.37A (Bruker, 2015)'
_computing_data_reduction 'SAINT v8.37A (Bruker, 2015)'
_computing_molecular_graphics 'Olex2 1.3 (Dolomanov et al., 2009)'
_computing_publication_material 'Olex2 1.3 (Dolomanov et al., 2009)'
_computing_structure_refinement 'SHELXL 2018/3 (Sheldrick, 2015)'
_computing_structure_solution 'SHELXT 2014/5 (Sheldrick, 2014)'
_diffrn_ambient_temperature 296.15
_diffrn_measured_fraction_theta_full 0.993
_diffrn_measured_fraction_theta_max 0.980
_diffrn_measurement_device_type 'Bruker APEX-II CCD'
_diffrn_measurement_method '\f and \w scans'
_diffrn_radiation_type MoK\a
_diffrn_radiation_wavelength 0.71073
_diffrn_reflns_av_R_equivalents 0.0776
_diffrn_reflns_av_unetI/netI 0.0756
_diffrn_reflns_Laue_measured_fraction_full 0.993
_diffrn_reflns_Laue_measured_fraction_max 0.980
_diffrn_reflns_limit_h_max 40
_diffrn_reflns_limit_h_min -43
_diffrn_reflns_limit_k_max 8
_diffrn_reflns_limit_k_min -8
_diffrn_reflns_limit_l_max 29
_diffrn_reflns_limit_l_min -29
_diffrn_reflns_number 21986
_diffrn_reflns_point_group_measured_fraction_full 0.993
_diffrn_reflns_point_group_measured_fraction_max 0.980
_diffrn_reflns_theta_full 25.242
_diffrn_reflns_theta_max 27.397
_diffrn_reflns_theta_min 1.252
_diffrn_source_current 0.6
_diffrn_source_power 0.03
_diffrn_source_voltage 50.0
_diffrn_standards_number 0
_exptl_absorpt_coefficient_mu 0.059
_exptl_absorpt_correction_T_max 0.7455
_exptl_absorpt_correction_T_min 0.3850
_exptl_absorpt_correction_type multi-scan
_exptl_absorpt_process_details
;
SADABS-2016/2 (Bruker,2016/2) was used for absorption correction.
wR2(int) was 0.1817 before and 0.0870 after correction.
The Ratio of minimum to maximum transmission is 0.5164.
The \l/2 correction factor is Not present.
;
_exptl_crystal_colour yellow
_exptl_crystal_colour_primary yellow
_exptl_crystal_density_diffrn 1.089
_exptl_crystal_description block
_exptl_crystal_F_000 1824
_exptl_crystal_size_max 0.13
_exptl_crystal_size_mid 0.11
_exptl_crystal_size_min 0.1
_refine_diff_density_max 0.461
_refine_diff_density_min -0.325
_refine_diff_density_rms 0.057
_refine_ls_extinction_method none
_refine_ls_goodness_of_fit_ref 1.042
_refine_ls_hydrogen_treatment mixed
_refine_ls_matrix_type full
_refine_ls_number_parameters 412
_refine_ls_number_reflns 5802
_refine_ls_number_restraints 0
_refine_ls_restrained_S_all 1.042
_refine_ls_R_factor_all 0.1053
_refine_ls_R_factor_gt 0.0744
_refine_ls_shift/su_max 0.002
_refine_ls_shift/su_mean 0.000
_refine_ls_structure_factor_coef Fsqd
_refine_ls_weighting_details 'w=1/[\s^2^(Fo^2^)+(0.1196P)^2^+2.8161P] where P=(Fo^2^+2Fc^2^)/3'
_refine_ls_weighting_scheme calc
_refine_ls_wR_factor_gt 0.2067
_refine_ls_wR_factor_ref 0.2360
_reflns_Friedel_coverage 0.000
_reflns_number_gt 3858
_reflns_number_total 5802
_reflns_threshold_expression 'I > 2\s(I)'
_cod_data_source_file d1cc03326c2.cif
_cod_data_source_block 1
_cod_depositor_comments 'Adding full bibliography for 7128695--7128697.cif.'
_cod_database_code 7128695
_shelx_shelxl_version_number 2018/3
_shelx_space_group_comment
;
The symmetry employed for this shelxl refinement is uniquely defined
by the following loop, which should always be used as a source of
symmetry information in preference to the above space-group names.
They are only intended as comments.
;
_shelx_estimated_absorpt_t_max 0.994
_shelx_estimated_absorpt_t_min 0.992
_olex2_refinement_description
;
1. Fixed Uiso
 At 1.2 times of:
  All C(H,H) groups
 At 1.5 times of:
  All C(H,H,H) groups
2.a Secondary CH2 refined with riding coordinates:
 C00M(H00P,H00Q)
2.b Idealised Me refined as rotating group:
 C00W(H00Z,H,HA), C00X(H00,HB,HC)
;
_olex2_submission_special_instructions 'No special instructions were received'

loop_
_space_group_symop_operation_xyz
'x, y, z'
'-x, y, -z+1/2'
'x+1/2, y+1/2, z'
'-x+1/2, y+1/2, -z+1/2'
'-x, -y, -z'
'x, -y, z-1/2'
'-x+1/2, -y+1/2, -z'
'x+1/2, -y+1/2, z-1/2'

loop_
_atom_site_label
_atom_site_type_symbol
_atom_site_fract_x
_atom_site_fract_y
_atom_site_fract_z
_atom_site_U_iso_or_equiv
_atom_site_adp_type
_atom_site_occupancy
_atom_site_site_symmetry_order
_atom_site_calc_flag
_atom_site_refinement_flags_posn
_atom_site_refinement_flags_adp
_atom_site_refinement_flags_occupancy
_atom_site_disorder_assembly
_atom_site_disorder_group
N001 N 0.44040(5) 0.7961(2) 0.37164(8) 0.0351(4) Uani 1 1 d . . . . .
C002 C 0.34141(6) 0.7750(3) 0.33533(9) 0.0353(5) Uani 1 1 d . . . . .
C003 C 0.36799(6) 0.6917(3) 0.39415(8) 0.0325(4) Uani 1 1 d . . . . .
C004 C 0.30889(6) 0.7961(3) 0.44187(9) 0.0393(5) Uani 1 1 d . . . . .
C005 C 0.34967(6) 0.7005(3) 0.45017(9) 0.0360(5) Uani 1 1 d . . . . .
C006 C 0.31964(8) 0.6617(4) 0.28696(10) 0.0516(6) Uani 1 1 d . . . . .
C007 C 0.33745(8) 0.9723(4) 0.32919(11) 0.0503(6) Uani 1 1 d . . . . .
C008 C 0.27162(7) 0.7004(4) 0.42321(12) 0.0536(6) Uani 1 1 d . . . . .
C009 C 0.30842(8) 0.9886(4) 0.45616(14) 0.0556(7) Uani 1 1 d . . . . .
B00A B 0.41757(7) 0.7044(3) 0.41424(10) 0.0338(5) Uani 1 1 d . . . . .
C00B C 0.50039(9) 0.7804(5) 0.33108(13) 0.0632(8) Uani 1 1 d . . . . .
C00C C 0.44984(11) 1.0030(4) 0.38582(16) 0.0630(8) Uani 1 1 d . . . . .
C00D C 0.29439(9) 0.7444(5) 0.23393(12) 0.0682(8) Uani 1 1 d . . . . .
B00E B 0.39447(7) 0.4775(3) 0.39459(11) 0.0383(5) Uani 1 1 d . . . . .
C00F C 0.47924(9) 0.6916(5) 0.37373(14) 0.0589(7) Uani 1 1 d . . . . .
C00G C 0.27191(9) 1.0839(5) 0.45044(15) 0.0674(8) Uani 1 1 d . . . . .
B00H B 0.34949(8) 0.4809(4) 0.41664(11) 0.0395(5) Uani 1 1 d . . . . .
C00I C 0.23551(8) 0.9883(5) 0.43144(14) 0.0662(8) Uani 1 1 d . . . . .
B00J B 0.43564(7) 0.7325(4) 0.49479(11) 0.0431(6) Uani 1 1 d . . . . .
C00K C 0.23516(8) 0.7961(5) 0.41821(14) 0.0691(8) Uani 1 1 d . . . . .
C00L C 0.29081(10) 0.9388(6) 0.22918(14) 0.0767(9) Uani 1 1 d . . . . .
C00M C 0.50936(9) 0.9880(5) 0.34418(14) 0.0765(9) Uani 1 1 d . . . . .
H00P H 0.520705 1.042403 0.313935 0.092 Uiso 1 1 calc R U . . .
H00Q H 0.529574 1.002541 0.383871 0.092 Uiso 1 1 calc R U . . .
B00N B 0.43650(7) 0.5055(4) 0.45957(11) 0.0421(6) Uani 1 1 d . . . . .
B00O B 0.36370(8) 0.5050(4) 0.49559(12) 0.0450(6) Uani 1 1 d . . . . .
B00P B 0.39387(8) 0.3646(4) 0.46311(12) 0.0457(6) Uani 1 1 d . . . . .
B00Q B 0.41757(8) 0.5272(4) 0.52433(12) 0.0495(7) Uani 1 1 d . . . . .
C00R C 0.31203(10) 1.0511(5) 0.27605(14) 0.0745(9) Uani 1 1 d . . . . .
O00S O 0.40530(10) 0.7748(8) 0.24117(11) 0.1741(19) Uani 1 1 d . . . . .
B00T B 0.38670(8) 0.7373(4) 0.51349(11) 0.0442(6) Uani 1 1 d . . . . .
C00U C 0.47081(12) 1.0929(5) 0.3431(2) 0.0785(10) Uani 1 1 d . . . . .
C00V C 0.38719(11) 0.7107(9) 0.19155(16) 0.1071(16) Uani 1 1 d . . . . .
C00W C 0.37076(16) 0.8317(7) 0.14001(19) 0.1225(16) Uani 1 1 d . . . . .
H00Z H 0.341310 0.832481 0.129427 0.184 Uiso 1 1 calc R U . . .
H H 0.378922 0.784278 0.106248 0.184 Uiso 1 1 calc R U . . .
HA H 0.381000 0.959790 0.149655 0.184 Uiso 1 1 calc R U . . .
C00X C 0.38171(17) 0.5014(9) 0.1832(2) 0.140(2) Uani 1 1 d . . . . .
H00 H 0.392184 0.460402 0.150882 0.210 Uiso 1 1 calc R U . . .
HB H 0.353014 0.470458 0.172922 0.210 Uiso 1 1 calc R U . . .
HC H 0.396385 0.437102 0.220218 0.210 Uiso 1 1 calc R U . . .
H00S H 0.3426(8) 0.451(4) 0.5213(12) 0.063(7) Uiso 1 1 d . . . . .
H00L H 0.4641(9) 0.799(4) 0.5212(12) 0.061(7) Uiso 1 1 d . . . . .
H00F H 0.3942(7) 0.413(3) 0.3497(10) 0.042(6) Uiso 1 1 d . . . . .
H00J H 0.3215(8) 0.419(3) 0.3894(11) 0.050(6) Uiso 1 1 d . . . . .
H001 H 0.4256(8) 0.788(3) 0.3324(12) 0.046(6) Uiso 1 1 d . . . . .
H00W H 0.3838(8) 0.813(4) 0.5529(12) 0.059(7) Uiso 1 1 d . . . . .
H00E H 0.2801(11) 0.666(5) 0.2030(16) 0.087(10) Uiso 1 1 d . . . . .
H00T H 0.3964(9) 0.209(5) 0.4685(13) 0.077(9) Uiso 1 1 d . . . . .
H00C H 0.4255(11) 1.064(5) 0.3845(15) 0.083(10) Uiso 1 1 d . . . . .
H00U H 0.4352(8) 0.470(4) 0.5698(12) 0.056(7) Uiso 1 1 d . . . . .
H006 H 0.3214(10) 0.522(5) 0.2925(14) 0.079(10) Uiso 1 1 d . . . . .
H00R H 0.4661(7) 0.439(3) 0.4632(10) 0.046(6) Uiso 1 1 d . . . . .
H009 H 0.3334(9) 1.059(4) 0.4679(12) 0.068(8) Uiso 1 1 d . . . . .
H007 H 0.3519(8) 1.062(4) 0.3650(13) 0.062(7) Uiso 1 1 d . . . . .
H008 H 0.2713(9) 0.576(5) 0.4124(14) 0.071(9) Uiso 1 1 d . . . . .
H00K H 0.2086(10) 1.063(4) 0.4269(14) 0.079(9) Uiso 1 1 d . . . . .
H00O H 0.2727(10) 0.992(4) 0.1964(15) 0.078(9) Uiso 1 1 d . . . . .
H00I H 0.2734(11) 1.219(6) 0.4607(18) 0.098(12) Uiso 1 1 d . . . . .
H00V H 0.3090(12) 1.215(6) 0.2748(18) 0.114(13) Uiso 1 1 d . . . . .
H00N H 0.2102(11) 0.723(5) 0.4057(15) 0.086(10) Uiso 1 1 d . . . . .
H00G H 0.4960(10) 0.703(4) 0.4181(15) 0.076(9) Uiso 1 1 d . . . . .
H00A H 0.4839(9) 0.771(4) 0.2856(15) 0.067(8) Uiso 1 1 d . . . . .
H00B H 0.5270(11) 0.693(5) 0.3339(16) 0.093(10) Uiso 1 1 d . . . . .
H00X H 0.4779(13) 1.234(7) 0.361(2) 0.125(14) Uiso 1 1 d . . . . .
H00D H 0.4687(12) 1.008(5) 0.4277(18) 0.100(12) Uiso 1 1 d . . . . .
H00H H 0.4714(12) 0.560(6) 0.3671(18) 0.111(14) Uiso 1 1 d . . . . .
H00Y H 0.4506(8) 1.100(3) 0.3037(12) 0.043(7) Uiso 1 1 d . . . . .
H00M H 0.4096(8) 0.853(4) 0.4879(11) 0.053(7) Uiso 1 1 d . . . . .

loop_
_atom_site_aniso_label
_atom_site_aniso_U_11
_atom_site_aniso_U_22
_atom_site_aniso_U_33
_atom_site_aniso_U_23
_atom_site_aniso_U_13
_atom_site_aniso_U_12
N001 0.0300(8) 0.0410(10) 0.0346(9) -0.0062(7) 0.0100(7) 0.0009(7)
C002 0.0280(9) 0.0423(12) 0.0348(10) -0.0010(8) 0.0085(7) 0.0033(8)
C003 0.0294(9) 0.0355(11) 0.0324(9) -0.0034(8) 0.0091(7) 0.0029(7)
C004 0.0330(10) 0.0510(13) 0.0369(10) 0.0053(9) 0.0150(8) 0.0089(9)
C005 0.0313(10) 0.0437(12) 0.0342(10) 0.0008(8) 0.0114(8) 0.0063(8)
C006 0.0504(13) 0.0600(17) 0.0387(12) -0.0036(11) 0.0050(10) -0.0050(11)
C007 0.0526(14) 0.0464(14) 0.0476(13) 0.0038(11) 0.0088(10) 0.0059(11)
C008 0.0366(12) 0.0610(17) 0.0585(14) -0.0059(12) 0.0070(10) 0.0055(11)
C009 0.0448(14) 0.0496(15) 0.0819(18) -0.0015(12) 0.0333(13) 0.0055(11)
B00A 0.0291(10) 0.0391(13) 0.0335(10) -0.0037(9) 0.0097(8) 0.0027(9)
C00B 0.0524(15) 0.090(2) 0.0580(16) 0.0112(15) 0.0336(13) 0.0172(14)
C00C 0.0698(19) 0.0482(16) 0.089(2) -0.0209(14) 0.0513(17) -0.0169(13)
C00D 0.0583(16) 0.096(2) 0.0397(13) -0.0020(14) -0.0019(11) -0.0084(16)
B00E 0.0337(11) 0.0386(13) 0.0438(12) -0.0010(10) 0.0135(9) 0.0068(9)
C00F 0.0501(14) 0.074(2) 0.0634(17) 0.0149(14) 0.0334(13) 0.0235(13)
C00G 0.0616(17) 0.0588(18) 0.097(2) 0.0055(15) 0.0470(16) 0.0193(14)
B00H 0.0352(12) 0.0384(13) 0.0458(13) 0.0031(10) 0.0136(10) 0.0030(10)
C00I 0.0467(15) 0.085(2) 0.0735(18) 0.0103(15) 0.0277(13) 0.0303(14)
B00J 0.0302(11) 0.0604(16) 0.0358(12) -0.0054(11) 0.0055(9) 0.0042(11)
C00K 0.0329(13) 0.094(2) 0.0768(19) -0.0044(17) 0.0107(12) 0.0075(13)
C00L 0.0646(18) 0.099(3) 0.0536(16) 0.0244(17) -0.0009(14) 0.0185(17)
C00M 0.0595(17) 0.113(3) 0.0687(17) -0.0163(17) 0.0365(14) -0.0321(17)
B00N 0.0328(12) 0.0497(15) 0.0433(12) 0.0032(11) 0.0108(10) 0.0117(10)
B00O 0.0402(13) 0.0536(16) 0.0442(13) 0.0114(11) 0.0170(11) 0.0107(11)
B00P 0.0410(13) 0.0459(15) 0.0534(15) 0.0115(11) 0.0192(11) 0.0129(11)
B00Q 0.0394(13) 0.0680(18) 0.0400(13) 0.0107(12) 0.0103(10) 0.0167(12)
C00R 0.087(2) 0.0646(19) 0.0618(17) 0.0175(15) 0.0066(15) 0.0200(16)
O00S 0.099(2) 0.366(6) 0.0516(14) -0.048(2) 0.0142(13) -0.091(3)
B00T 0.0381(12) 0.0616(17) 0.0327(11) -0.0016(11) 0.0102(9) 0.0088(11)
C00U 0.093(2) 0.0568(19) 0.109(3) -0.0088(18) 0.066(2) -0.0186(17)
C00V 0.062(2) 0.206(5) 0.0565(19) -0.022(3) 0.0224(15) -0.041(3)
C00W 0.136(4) 0.152(4) 0.074(2) -0.021(3) 0.022(2) -0.040(3)
C00X 0.124(4) 0.196(6) 0.103(3) 0.044(4) 0.039(3) 0.017(4)

loop_
_atom_type_symbol
_atom_type_description
_atom_type_scat_dispersion_real
_atom_type_scat_dispersion_imag
_atom_type_scat_source
C C 0.0033 0.0016 'International Tables Vol C Tables 4.2.6.8 and 6.1.1.4'
H H 0.0000 0.0000 'International Tables Vol C Tables 4.2.6.8 and 6.1.1.4'
B B 0.0013 0.0007 'International Tables Vol C Tables 4.2.6.8 and 6.1.1.4'
N N 0.0061 0.0033 'International Tables Vol C Tables 4.2.6.8 and 6.1.1.4'
O O 0.0106 0.0060 'International Tables Vol C Tables 4.2.6.8 and 6.1.1.4'

loop_
_geom_angle_atom_site_label_1
_geom_angle_atom_site_label_2
_geom_angle_atom_site_label_3
_geom_angle
_geom_angle_site_symmetry_1
_geom_angle_site_symmetry_3
_geom_angle_publ_flag
B00A N001 H001 111.8(16) . . ?
C00C N001 B00A 111.93(17) . . ?
C00C N001 C00F 109.4(2) . . ?
C00C N001 H001 107.6(15) . . ?
C00F N001 B00A 112.61(17) . . ?
C00F N001 H001 103.0(15) . . ?
C006 C002 C003 122.5(2) . . ?
C006 C002 C007 118.2(2) . . ?
C007 C002 C003 119.33(19) . . ?
C002 C003 C005 115.94(15) . . ?
C002 C003 B00A 122.18(16) . . ?
C002 C003 B00E 120.49(16) . . ?
C002 C003 B00H 114.89(16) . . ?
C005 C003 B00A 113.45(15) . . ?
C005 C003 B00E 110.91(16) . . ?
C005 C003 B00H 61.68(13) . . ?
B00A C003 B00E 63.21(13) . . ?
B00A C003 B00H 113.81(16) . . ?
B00H C003 B00E 60.57(13) . . ?
C008 C004 C005 123.7(2) . . ?
C009 C004 C005 118.5(2) . . ?
C009 C004 C008 117.7(2) . . ?
C003 C005 B00H 63.28(13) . . ?
C003 C005 B00O 111.17(16) . . ?
C003 C005 B00T 109.94(16) . . ?
C004 C005 C003 119.21(16) . . ?
C004 C005 B00H 117.49(17) . . ?
C004 C005 B00O 120.87(17) . . ?
C004 C005 B00T 118.72(17) . . ?
B00O C005 B00H 61.46(14) . . ?
B00T C005 B00H 116.01(17) . . ?
B00T C005 B00O 65.04(16) . . ?
C002 C006 C00D 120.7(3) . . ?
C002 C006 H006 117.7(18) . . ?
C00D C006 H006 121.6(19) . . ?
C002 C007 H007 120.7(15) . . ?
C00R C007 C002 120.0(3) . . ?
C00R C007 H007 119.2(15) . . ?
C004 C008 H008 118.9(19) . . ?
C00K C008 C004 120.8(3) . . ?
C00K C008 H008 120.2(19) . . ?
C004 C009 H009 119.8(18) . . ?
C00G C009 C004 121.2(3) . . ?
C00G C009 H009 118.9(18) . . ?
N001 B00A C003 121.33(17) . . ?
N001 B00A B00E 118.33(16) . . ?
N001 B00A B00J 121.87(17) . . ?
N001 B00A B00N 122.56(16) . . ?
C003 B00A B00E 61.92(13) . . ?
C003 B00A B00J 107.94(16) . . ?
C003 B00A B00N 107.18(17) . . ?
B00E B00A B00J 110.69(17) . . ?
B00N B00A B00E 59.68(14) . . ?
B00N B00A B00J 60.85(15) . . ?
C00F C00B H00A 114.2(16) . . ?
C00F C00B H00B 106.8(18) . . ?
C00M C00B C00F 112.0(2) . . ?
C00M C00B H00A 106.5(16) . . ?
C00M C00B H00B 114.6(18) . . ?
H00A C00B H00B 103(2) . . ?
N001 C00C C00U 111.8(2) . . ?
N001 C00C H00C 108(2) . . ?
N001 C00C H00D 107(2) . . ?
C00U C00C H00C 113(2) . . ?
C00U C00C H00D 109(2) . . ?
H00C C00C H00D 109(3) . . ?
C006 C00D H00E 119(2) . . ?
C00L C00D C006 120.0(3) . . ?
C00L C00D H00E 121(2) . . ?
C003 B00E B00A 54.86(12) . . ?
C003 B00E B00H 59.57(12) . . ?
C003 B00E B00P 103.94(16) . . ?
C003 B00E H00F 118.5(11) . . ?
B00A B00E B00P 107.13(18) . . ?
B00A B00E H00F 118.4(11) . . ?
B00H B00E B00A 105.99(16) . . ?
B00H B00E B00P 60.13(14) . . ?
B00H B00E H00F 120.3(11) . . ?
B00N B00E C003 101.54(16) . . ?
B00N B00E B00A 59.43(14) . . ?
B00N B00E B00H 108.35(17) . . ?
B00N B00E B00P 60.79(15) . . ?
B00N B00E H00F 127.6(11) . . ?
B00P B00E H00F 129.9(11) . . ?
N001 C00F C00B 111.7(2) . . ?
N001 C00F H00G 102.6(17) . . ?
N001 C00F H00H 105(2) . . ?
C00B C00F H00G 112.8(18) . . ?
C00B C00F H00H 117(2) . . ?
H00G C00F H00H 106(3) . . ?
C009 C00G H00I 118(2) . . ?
C00I C00G C009 120.3(3) . . ?
C00I C00G H00I 122(2) . . ?
C003 B00H B00E 59.86(13) . . ?
C003 B00H B00O 102.57(17) . . ?
C003 B00H B00P 104.27(17) . . ?
C003 B00H H00J 120.6(13) . . ?
C005 B00H C003 55.04(12) . . ?
C005 B00H B00E 104.93(17) . . ?
C005 B00H B00O 58.80(14) . . ?
C005 B00H B00P 104.56(18) . . ?
C005 B00H H00J 120.6(13) . . ?
B00E B00H B00P 60.28(14) . . ?
B00E B00H H00J 122.2(13) . . ?
B00O B00H B00E 108.08(18) . . ?
B00O B00H B00P 59.61(14) . . ?
B00O B00H H00J 124.9(13) . . ?
B00P B00H H00J 128.7(13) . . ?
C00G C00I C00K 119.7(2) . . ?
C00G C00I H00K 119.0(18) . . ?
C00K C00I H00K 121.3(18) . . ?
B00A B00J B00N 58.43(13) . . ?
B00A B00J B00T 101.04(15) . . ?
B00A B00J H00L 127.1(14) . . ?
B00A B00J H00M 86.0(12) . . ?
B00N B00J B00T 105.21(18) . . ?
B00N B00J H00L 119.9(14) . . ?
B00N B00J H00M 132.5(12) . . ?
B00Q B00J B00A 105.06(18) . . ?
B00Q B00J B00N 60.87(16) . . ?
B00Q B00J B00T 58.78(15) . . ?
B00Q B00J H00L 119.0(14) . . ?
B00Q B00J H00M 106.6(12) . . ?
B00T B00J H00L 125.7(14) . . ?
B00T B00J H00M 47.9(12) . . ?
H00L B00J H00M 106.4(18) . . ?
C008 C00K H00N 118(2) . . ?
C00I C00K C008 120.2(3) . . ?
C00I C00K H00N 122(2) . . ?
C00D C00L H00O 120(2) . . ?
C00R C00L C00D 119.9(3) . . ?
C00R C00L H00O 120(2) . . ?
C00B C00M H00P 109.6 . . ?
C00B C00M H00Q 109.6 . . ?
C00B C00M C00U 110.2(2) . . ?
H00P C00M H00Q 108.1 . . ?
C00U C00M H00P 109.6 . . ?
C00U C00M H00Q 109.6 . . ?
B00A B00N B00E 60.89(14) . . ?
B00A B00N B00J 60.71(14) . . ?
B00A B00N B00P 107.90(16) . . ?
B00A B00N B00Q 105.60(17) . . ?
B00A B00N H00R 123.4(12) . . ?
B00E B00N B00J 111.57(17) . . ?
B00E B00N B00P 60.31(14) . . ?
B00E B00N B00Q 108.21(17) . . ?
B00E B00N H00R 121.4(12) . . ?
B00J B00N B00Q 59.31(15) . . ?
B00J B00N H00R 118.9(12) . . ?
B00P B00N B00J 110.11(17) . . ?
B00P B00N B00Q 60.38(16) . . ?
B00P B00N H00R 121.0(12) . . ?
B00Q B00N H00R 121.8(12) . . ?
C005 B00O B00H 59.74(13) . . ?
C005 B00O B00P 106.23(17) . . ?
C005 B00O B00Q 103.26(18) . . ?
C005 B00O B00T 55.84(13) . . ?
C005 B00O H00S 119.2(14) . . ?
B00H B00O B00P 60.86(15) . . ?
B00H B00O B00Q 109.31(18) . . ?
B00H B00O B00T 106.95(18) . . ?
B00H B00O H00S 119.7(14) . . ?
B00P B00O B00Q 61.74(16) . . ?
B00P B00O B00T 109.36(19) . . ?
B00P B00O H00S 126.2(14) . . ?
B00Q B00O B00T 59.99(16) . . ?
B00Q B00O H00S 126.2(14) . . ?
B00T B00O H00S 119.1(14) . . ?
B00E B00P B00N 58.90(14) . . ?
B00E B00P B00Q 107.17(19) . . ?
B00E B00P H00T 121.5(16) . . ?
B00H B00P B00E 59.59(14) . . ?
B00H B00P B00N 106.43(18) . . ?
B00H B00P B00Q 106.63(18) . . ?
B00H B00P H00T 123.2(16) . . ?
B00N B00P B00Q 60.48(15) . . ?
B00N B00P H00T 121.2(16) . . ?
B00O B00P B00E 107.46(17) . . ?
B00O B00P B00H 59.53(14) . . ?
B00O B00P B00N 107.9(2) . . ?
B00O B00P B00Q 59.64(15) . . ?
B00O B00P H00T 122.9(16) . . ?
B00Q B00P H00T 122.4(16) . . ?
B00J B00Q B00N 59.82(15) . . ?
B00J B00Q B00P 109.50(18) . . ?
B00J B00Q B00T 62.67(16) . . ?
B00J B00Q H00U 120.0(13) . . ?
B00N B00Q H00U 121.5(13) . . ?
B00O B00Q B00J 111.76(18) . . ?
B00O B00Q B00N 105.99(18) . . ?
B00O B00Q B00P 58.62(15) . . ?
B00O B00Q B00T 60.84(15) . . ?
B00O B00Q H00U 121.9(13) . . ?
B00P B00Q B00N 59.14(15) . . ?
B00P B00Q H00U 119.9(13) . . ?
B00T B00Q B00N 107.36(18) . . ?
B00T B00Q B00P 107.56(17) . . ?
B00T B00Q H00U 123.9(13) . . ?
C007 C00R H00V 116(2) . . ?
C00L C00R C007 121.2(3) . . ?
C00L C00R H00V 122(2) . . ?
C005 B00T B00J 107.39(16) . . ?
C005 B00T B00O 59.11(14) . . ?
C005 B00T B00Q 105.17(19) . . ?
C005 B00T H00W 125.7(14) . . ?
C005 B00T H00M 95.5(10) . . ?
B00J B00T H00W 121.5(14) . . ?
B00J B00T H00M 40.5(11) . . ?
B00O B00T B00J 107.09(18) . . ?
B00O B00T H00W 119.4(14) . . ?
B00O B00T H00M 134.3(10) . . ?
B00Q B00T B00J 58.55(15) . . ?
B00Q B00T B00O 59.17(16) . . ?
B00Q B00T H00W 119.1(14) . . ?
B00Q B00T H00M 98.9(11) . . ?
H00W B00T H00M 106.3(17) . . ?
C00C C00U H00X 103(2) . . ?
C00C C00U H00Y 106.9(15) . . ?
C00M C00U C00C 111.8(3) . . ?
C00M C00U H00X 110(2) . . ?
C00M C00U H00Y 114.7(15) . . ?
H00X C00U H00Y 109(3) . . ?
O00S C00V C00W 121.9(6) . . ?
O00S C00V C00X 119.8(5) . . ?
C00W C00V C00X 118.2(4) . . ?
C00V C00W H00Z 109.5 . . ?
C00V C00W H 109.5 . . ?
C00V C00W HA 109.5 . . ?
H00Z C00W H 109.5 . . ?
H00Z C00W HA 109.5 . . ?
H C00W HA 109.5 . . ?
C00V C00X H00 109.5 . . ?
C00V C00X HB 109.5 . . ?
C00V C00X HC 109.5 . . ?
H00 C00X HB 109.5 . . ?
H00 C00X HC 109.5 . . ?
HB C00X HC 109.5 . . ?

loop_
_geom_bond_atom_site_label_1
_geom_bond_atom_site_label_2
_geom_bond_distance
_geom_bond_site_symmetry_2
_geom_bond_publ_flag
N001 B00A 1.561(3) . ?
N001 C00C 1.492(3) . ?
N001 C00F 1.500(3) . ?
N001 H001 0.89(3) . ?
C002 C003 1.501(3) . ?
C002 C006 1.385(3) . ?
C002 C007 1.385(3) . ?
C003 C005 1.595(3) . ?
C003 B00A 1.616(3) . ?
C003 B00E 1.744(3) . ?
C003 B00H 1.739(3) . ?
C004 C005 1.502(3) . ?
C004 C008 1.385(3) . ?
C004 C009 1.383(3) . ?
C005 B00H 1.713(3) . ?
C005 B00O 1.697(3) . ?
C005 B00T 1.636(3) . ?
C006 C00D 1.390(4) . ?
C006 H006 0.98(3) . ?
C007 C00R 1.382(4) . ?
C007 H007 1.03(3) . ?
C008 C00K 1.385(4) . ?
C008 H008 0.90(3) . ?
C009 C00G 1.382(3) . ?
C009 H009 0.95(3) . ?
B00A B00E 1.764(3) . ?
B00A B00J 1.780(3) . ?
B00A B00N 1.739(3) . ?
C00B C00F 1.515(4) . ?
C00B C00M 1.491(5) . ?
C00B H00A 1.03(3) . ?
C00B H00B 1.08(4) . ?
C00C C00U 1.516(4) . ?
C00C H00C 0.92(4) . ?
C00C H00D 0.99(4) . ?
C00D C00L 1.362(5) . ?
C00D H00E 0.91(4) . ?
B00E B00H 1.756(3) . ?
B00E B00N 1.743(4) . ?
B00E B00P 1.768(4) . ?
B00E H00F 1.13(2) . ?
C00F H00G 1.01(3) . ?
C00F H00H 0.95(4) . ?
C00G C00I 1.360(4) . ?
C00G H00I 0.97(4) . ?
B00H B00O 1.742(4) . ?
B00H B00P 1.766(3) . ?
B00H H00J 1.06(2) . ?
C00I C00K 1.373(5) . ?
C00I H00K 1.03(3) . ?
B00J B00N 1.782(4) . ?
B00J B00Q 1.773(4) . ?
B00J B00T 1.846(4) . ?
B00J H00L 1.08(3) . ?
B00J H00M 1.20(3) . ?
C00K H00N 0.96(4) . ?
C00L C00R 1.353(5) . ?
C00L H00O 0.90(3) . ?
C00M H00P 0.9700 . ?
C00M H00Q 0.9700 . ?
C00M C00U 1.498(5) . ?
B00N B00P 1.777(4) . ?
B00N B00Q 1.801(4) . ?
B00N H00R 1.09(2) . ?
B00O B00P 1.744(4) . ?
B00O B00Q 1.763(4) . ?
B00O B00T 1.792(4) . ?
B00O H00S 1.13(3) . ?
B00P B00Q 1.799(4) . ?
B00P H00T 1.09(3) . ?
B00Q B00T 1.777(4) . ?
B00Q H00U 1.11(3) . ?
C00R H00V 1.14(4) . ?
O00S C00V 1.209(4) . ?
B00T H00W 1.08(3) . ?
B00T H00M 1.37(2) . ?
C00U H00X 1.06(5) . ?
C00U H00Y 0.96(2) . ?
C00V C00W 1.426(6) . ?
C00V C00X 1.476(7) . ?
C00W H00Z 0.9600 . ?
C00W H 0.9600 . ?
C00W HA 0.9600 . ?
C00X H00 0.9600 . ?
C00X HB 0.9600 . ?
C00X HC 0.9600 . ?

loop_
_geom_torsion_atom_site_label_1
_geom_torsion_atom_site_label_2
_geom_torsion_atom_site_label_3
_geom_torsion_atom_site_label_4
_geom_torsion
_geom_torsion_site_symmetry_1
_geom_torsion_site_symmetry_2
_geom_torsion_site_symmetry_3
_geom_torsion_site_symmetry_4
_geom_torsion_publ_flag
N001 B00A B00E C003 -112.45(19) . . . . ?
N001 B00A B00E B00H -144.68(18) . . . . ?
N001 B00A B00E B00N 113.14(19) . . . . ?
N001 B00A B00E B00P 152.31(17) . . . . ?
N001 B00A B00J B00N -112.3(2) . . . . ?
N001 B00A B00J B00Q -153.06(18) . . . . ?
N001 B00A B00J B00T 146.57(19) . . . . ?
N001 B00A B00N B00E -106.2(2) . . . . ?
N001 B00A B00N B00J 111.2(2) . . . . ?
N001 B00A B00N B00P -145.34(19) . . . . ?
N001 B00A B00N B00Q 151.34(19) . . . . ?
N001 C00C C00U C00M -56.6(4) . . . . ?
C002 C003 C005 C004 -2.5(3) . . . . ?
C002 C003 C005 B00H 105.63(19) . . . . ?
C002 C003 C005 B00O 145.41(18) . . . . ?
C002 C003 C005 B00T -144.52(19) . . . . ?
C002 C003 B00A N001 -3.0(3) . . . . ?
C002 C003 B00A B00E -110.7(2) . . . . ?
C002 C003 B00A B00J 144.90(19) . . . . ?
C002 C003 B00A B00N -150.93(18) . . . . ?
C002 C003 B00E B00A 113.3(2) . . . . ?
C002 C003 B00E B00H -103.2(2) . . . . ?
C002 C003 B00E B00N 152.16(17) . . . . ?
C002 C003 B00E B00P -145.40(19) . . . . ?
C002 C003 B00H C005 -107.32(17) . . . . ?
C002 C003 B00H B00E 112.36(18) . . . . ?
C002 C003 B00H B00O -143.85(17) . . . . ?
C002 C003 B00H B00P 154.71(17) . . . . ?
C002 C006 C00D C00L -0.1(4) . . . . ?
C002 C007 C00R C00L -0.3(5) . . . . ?
C003 C002 C006 C00D 178.0(2) . . . . ?
C003 C002 C007 C00R -177.9(2) . . . . ?
C003 C005 B00H B00E 34.86(15) . . . . ?
C003 C005 B00H B00O 137.22(17) . . . . ?
C003 C005 B00H B00P 97.42(17) . . . . ?
C003 C005 B00O B00H -40.58(16) . . . . ?
C003 C005 B00O B00P 0.2(2) . . . . ?
C003 C005 B00O B00Q 64.2(2) . . . . ?
C003 C005 B00O B00T 102.90(18) . . . . ?
C003 C005 B00T B00J -4.9(2) . . . . ?
C003 C005 B00T B00O -104.77(18) . . . . ?
C003 C005 B00T B00Q -66.1(2) . . . . ?
C003 B00A B00E B00H -32.23(15) . . . . ?
C003 B00A B00E B00N -134.41(16) . . . . ?
C003 B00A B00E B00P -95.24(16) . . . . ?
C003 B00A B00J B00N 100.07(18) . . . . ?
C003 B00A B00J B00Q 59.3(2) . . . . ?
C003 B00A B00J B00T -1.1(2) . . . . ?
C003 B00A B00N B00E 41.28(15) . . . . ?
C003 B00A B00N B00J -101.35(17) . . . . ?
C003 B00A B00N B00P 2.1(2) . . . . ?
C003 B00A B00N B00Q -61.2(2) . . . . ?
C003 B00E B00H C005 -32.80(14) . . . . ?
C003 B00E B00H B00O -94.31(18) . . . . ?
C003 B00E B00H B00P -131.27(18) . . . . ?
C003 B00E B00N B00A -36.60(14) . . . . ?
C003 B00E B00N B00J -1.9(2) . . . . ?
C003 B00E B00N B00P 99.64(17) . . . . ?
C003 B00E B00N B00Q 61.5(2) . . . . ?
C003 B00E B00P B00H 41.90(15) . . . . ?
C003 B00E B00P B00N -95.58(17) . . . . ?
C003 B00E B00P B00O 5.1(2) . . . . ?
C003 B00E B00P B00Q -57.7(2) . . . . ?
C003 B00H B00O C005 34.77(13) . . . . ?
C003 B00H B00O B00P -99.32(18) . . . . ?
C003 B00H B00O B00Q -59.7(2) . . . . ?
C003 B00H B00O B00T 3.8(2) . . . . ?
C003 B00H B00P B00E -42.13(15) . . . . ?
C003 B00H B00P B00N -5.0(2) . . . . ?
C003 B00H B00P B00O 96.38(18) . . . . ?
C003 B00H B00P B00Q 58.4(2) . . . . ?
C004 C005 B00H C003 110.73(19) . . . . ?
C004 C005 B00H B00E 145.59(18) . . . . ?
C004 C005 B00H B00O -112.1(2) . . . . ?
C004 C005 B00H B00P -151.85(17) . . . . ?
C004 C005 B00O B00H 106.7(2) . . . . ?
C004 C005 B00O B00P 147.5(2) . . . . ?
C004 C005 B00O B00Q -148.49(19) . . . . ?
C004 C005 B00O B00T -109.8(2) . . . . ?
C004 C005 B00T B00J -147.15(19) . . . . ?
C004 C005 B00T B00O 113.0(2) . . . . ?
C004 C005 B00T B00Q 151.64(19) . . . . ?
C004 C008 C00K C00I 0.4(4) . . . . ?
C004 C009 C00G C00I 1.1(5) . . . . ?
C005 C003 B00A N001 -149.73(17) . . . . ?
C005 C003 B00A B00E 102.52(18) . . . . ?
C005 C003 B00A B00J -1.9(2) . . . . ?
C005 C003 B00A B00N 62.3(2) . . . . ?
C005 C003 B00E B00A -106.52(17) . . . . ?
C005 C003 B00E B00H 37.00(16) . . . . ?
C005 C003 B00E B00N -67.63(19) . . . . ?
C005 C003 B00E B00P -5.2(2) . . . . ?
C005 C003 B00H B00E -140.31(17) . . . . ?
C005 C003 B00H B00O -36.52(14) . . . . ?
C005 C003 B00H B00P -97.97(17) . . . . ?
C005 C004 C008 C00K 178.0(2) . . . . ?
C005 C004 C009 C00G -178.9(2) . . . . ?
C005 B00H B00O B00P -134.09(18) . . . . ?
C005 B00H B00O B00Q -94.4(2) . . . . ?
C005 B00H B00O B00T -30.98(15) . . . . ?
C005 B00H B00P B00E -99.11(18) . . . . ?
C005 B00H B00P B00N -62.0(2) . . . . ?
C005 B00H B00P B00O 39.40(16) . . . . ?
C005 B00H B00P B00Q 1.4(2) . . . . ?
C005 B00O B00P B00E -3.5(2) . . . . ?
C005 B00O B00P B00H -40.25(17) . . . . ?
C005 B00O B00P B00N 58.7(2) . . . . ?
C005 B00O B00P B00Q 96.6(2) . . . . ?
C005 B00O B00Q B00J -1.3(2) . . . . ?
C005 B00O B00Q B00N -64.6(2) . . . . ?
C005 B00O B00Q B00P -101.50(18) . . . . ?
C005 B00O B00Q B00T 36.65(15) . . . . ?
C005 B00O B00T B00J -100.40(17) . . . . ?
C005 B00O B00T B00Q -135.40(18) . . . . ?
C006 C002 C003 C005 -104.6(2) . . . . ?
C006 C002 C003 B00A 109.4(2) . . . . ?
C006 C002 C003 B00E 33.7(3) . . . . ?
C006 C002 C003 B00H -35.5(3) . . . . ?
C006 C002 C007 C00R 0.5(4) . . . . ?
C006 C00D C00L C00R 0.3(5) . . . . ?
C007 C002 C003 C005 73.7(2) . . . . ?
C007 C002 C003 B00A -72.3(3) . . . . ?
C007 C002 C003 B00E -148.0(2) . . . . ?
C007 C002 C003 B00H 142.9(2) . . . . ?
C007 C002 C006 C00D -0.3(4) . . . . ?
C008 C004 C005 C003 90.6(3) . . . . ?
C008 C004 C005 B00H 17.4(3) . . . . ?
C008 C004 C005 B00O -54.1(3) . . . . ?
C008 C004 C005 B00T -130.7(2) . . . . ?
C008 C004 C009 C00G -1.8(4) . . . . ?
C009 C004 C005 C003 -92.4(3) . . . . ?
C009 C004 C005 B00H -165.6(2) . . . . ?
C009 C004 C005 B00O 122.9(2) . . . . ?
C009 C004 C005 B00T 46.3(3) . . . . ?
C009 C004 C008 C00K 1.0(4) . . . . ?
C009 C00G C00I C00K 0.3(5) . . . . ?
B00A N001 C00C C00U -178.2(3) . . . . ?
B00A N001 C00F C00B 178.8(2) . . . . ?
B00A C003 C005 C004 146.46(19) . . . . ?
B00A C003 C005 B00H -105.43(18) . . . . ?
B00A C003 C005 B00O -65.7(2) . . . . ?
B00A C003 C005 B00T 4.4(2) . . . . ?
B00A C003 B00E B00H 143.52(17) . . . . ?
B00A C003 B00E B00N 38.89(15) . . . . ?
B00A C003 B00E B00P 101.33(18) . . . . ?
B00A C003 B00H C005 104.85(17) . . . . ?
B00A C003 B00H B00E -35.46(16) . . . . ?
B00A C003 B00H B00O 68.33(19) . . . . ?
B00A C003 B00H B00P 6.9(2) . . . . ?
B00A B00E B00H C003 30.38(14) . . . . ?
B00A B00E B00H C005 -2.4(2) . . . . ?
B00A B00E B00H B00O -63.9(2) . . . . ?
B00A B00E B00H B00P -100.88(19) . . . . ?
B00A B00E B00N B00J 34.70(17) . . . . ?
B00A B00E B00N B00P 136.25(17) . . . . ?
B00A B00E B00N B00Q 98.10(19) . . . . ?
B00A B00E B00P B00H 98.94(17) . . . . ?
B00A B00E B00P B00N -38.54(15) . . . . ?
B00A B00E B00P B00O 62.2(2) . . . . ?
B00A B00E B00P B00Q -0.6(2) . . . . ?
B00A B00J B00N B00E -34.76(17) . . . . ?
B00A B00J B00N B00P -99.78(18) . . . . ?
B00A B00J B00N B00Q -133.75(17) . . . . ?
B00A B00J B00Q B00N 39.60(15) . . . . ?
B00A B00J B00Q B00O -56.8(2) . . . . ?
B00A B00J B00Q B00P 6.3(2) . . . . ?
B00A B00J B00Q B00T -93.95(17) . . . . ?
B00A B00J B00T C005 3.6(2) . . . . ?
B00A B00J B00T B00O 65.8(2) . . . . ?
B00A B00J B00T B00Q 101.02(19) . . . . ?
B00A B00N B00P B00E 39.41(16) . . . . ?
B00A B00N B00P B00H 2.0(2) . . . . ?
B00A B00N B00P B00O -60.6(2) . . . . ?
B00A B00N B00P B00Q -98.14(18) . . . . ?
B00A B00N B00Q B00J -40.86(16) . . . . ?
B00A B00N B00Q B00O 65.4(2) . . . . ?
B00A B00N B00Q B00P 102.02(18) . . . . ?
B00A B00N B00Q B00T 1.6(2) . . . . ?
C00B C00M C00U C00C 54.5(4) . . . . ?
C00C N001 B00A C003 94.3(3) . . . . ?
C00C N001 B00A B00E 167.0(2) . . . . ?
C00C N001 B00A B00J -49.1(3) . . . . ?
C00C N001 B00A B00N -122.7(2) . . . . ?
C00C N001 C00F C00B -56.1(3) . . . . ?
C00D C00L C00R C007 -0.1(5) . . . . ?
B00E C003 C005 C004 -144.65(18) . . . . ?
B00E C003 C005 B00H -36.54(16) . . . . ?
B00E C003 C005 B00O 3.2(2) . . . . ?
B00E C003 C005 B00T 73.3(2) . . . . ?
B00E C003 B00A N001 107.8(2) . . . . ?
B00E C003 B00A B00J -104.37(18) . . . . ?
B00E C003 B00A B00N -40.20(15) . . . . ?
B00E C003 B00H C005 140.31(17) . . . . ?
B00E C003 B00H B00O 103.79(18) . . . . ?
B00E C003 B00H B00P 42.35(16) . . . . ?
B00E B00A B00J B00N 34.06(16) . . . . ?
B00E B00A B00J B00Q -6.7(2) . . . . ?
B00E B00A B00J B00T -67.1(2) . . . . ?
B00E B00A B00N B00J -142.63(17) . . . . ?
B00E B00A B00N B00P -39.15(17) . . . . ?
B00E B00A B00N B00Q -102.46(19) . . . . ?
B00E B00H B00O C005 96.84(17) . . . . ?
B00E B00H B00O B00P -37.25(17) . . . . ?
B00E B00H B00O B00Q 2.4(2) . . . . ?
B00E B00H B00O B00T 65.9(2) . . . . ?
B00E B00H B00P B00N 37.11(16) . . . . ?
B00E B00H B00P B00O 138.5(2) . . . . ?
B00E B00H B00P B00Q 100.5(2) . . . . ?
B00E B00N B00P B00H -37.42(16) . . . . ?
B00E B00N B00P B00O -100.01(18) . . . . ?
B00E B00N B00P B00Q -137.55(18) . . . . ?
B00E B00N B00Q B00J -104.76(19) . . . . ?
B00E B00N B00Q B00O 1.5(3) . . . . ?
B00E B00N B00Q B00P 38.12(17) . . . . ?
B00E B00N B00Q B00T -62.3(2) . . . . ?
B00E B00P B00Q B00J -3.6(2) . . . . ?
B00E B00P B00Q B00N -37.22(16) . . . . ?
B00E B00P B00Q B00O 100.54(18) . . . . ?
B00E B00P B00Q B00T 62.9(2) . . . . ?
C00F N001 B00A C003 -142.0(2) . . . . ?
C00F N001 B00A B00E -69.3(3) . . . . ?
C00F N001 B00A B00J 74.6(3) . . . . ?
C00F N001 B00A B00N 1.1(3) . . . . ?
C00F N001 C00C C00U 56.2(4) . . . . ?
C00F C00B C00M C00U -54.5(4) . . . . ?
C00G C00I C00K C008 -1.0(5) . . . . ?
B00H C003 C005 C004 -108.1(2) . . . . ?
B00H C003 C005 B00O 39.78(17) . . . . ?
B00H C003 C005 B00T 109.85(19) . . . . ?
B00H C003 B00A N001 142.22(18) . . . . ?
B00H C003 B00A B00E 34.47(16) . . . . ?
B00H C003 B00A B00J -69.9(2) . . . . ?
B00H C003 B00A B00N -5.7(2) . . . . ?
B00H C003 B00E B00A -143.52(17) . . . . ?
B00H C003 B00E B00N -104.63(18) . . . . ?
B00H C003 B00E B00P -42.19(16) . . . . ?
B00H C005 B00O B00P 40.80(17) . . . . ?
B00H C005 B00O B00Q 104.82(19) . . . . ?
B00H C005 B00O B00T 143.48(17) . . . . ?
B00H C005 B00T B00J 64.3(2) . . . . ?
B00H C005 B00T B00O -35.57(17) . . . . ?
B00H C005 B00T B00Q 3.1(2) . . . . ?
B00H B00E B00N B00A -98.12(17) . . . . ?
B00H B00E B00N B00J -63.4(2) . . . . ?
B00H B00E B00N B00P 38.13(17) . . . . ?
B00H B00E B00N B00Q 0.0(2) . . . . ?
B00H B00E B00P B00N -137.48(19) . . . . ?
B00H B00E B00P B00O -36.77(17) . . . . ?
B00H B00E B00P B00Q -99.55(18) . . . . ?
B00H B00O B00P B00E 36.80(17) . . . . ?
B00H B00O B00P B00N 98.92(19) . . . . ?
B00H B00O B00P B00Q 136.8(2) . . . . ?
B00H B00O B00Q B00J 61.0(2) . . . . ?
B00H B00O B00Q B00N -2.4(3) . . . . ?
B00H B00O B00Q B00P -39.27(18) . . . . ?
B00H B00O B00Q B00T 98.88(19) . . . . ?
B00H B00O B00T C005 32.50(15) . . . . ?
B00H B00O B00T B00J -67.9(2) . . . . ?
B00H B00O B00T B00Q -102.89(19) . . . . ?
B00H B00P B00Q B00J -66.2(2) . . . . ?
B00H B00P B00Q B00N -99.79(19) . . . . ?
B00H B00P B00Q B00O 37.97(17) . . . . ?
B00H B00P B00Q B00T 0.3(2) . . . . ?
B00J B00A B00E C003 99.89(17) . . . . ?
B00J B00A B00E B00H 67.7(2) . . . . ?
B00J B00A B00E B00N -34.52(16) . . . . ?
B00J B00A B00E B00P 4.7(2) . . . . ?
B00J B00A B00N B00E 142.63(17) . . . . ?
B00J B00A B00N B00P 103.48(19) . . . . ?
B00J B00A B00N B00Q 40.17(17) . . . . ?
B00J B00N B00P B00E 104.00(19) . . . . ?
B00J B00N B00P B00H 66.6(2) . . . . ?
B00J B00N B00P B00O 4.0(2) . . . . ?
B00J B00N B00P B00Q -33.55(16) . . . . ?
B00J B00N B00Q B00O 106.2(2) . . . . ?
B00J B00N B00Q B00P 142.88(18) . . . . ?
B00J B00N B00Q B00T 42.42(18) . . . . ?
B00J B00Q B00T C005 101.38(18) . . . . ?
B00J B00Q B00T B00O 140.01(18) . . . . ?
C00M C00B C00F N001 56.4(4) . . . . ?
B00N B00A B00E C003 134.41(16) . . . . ?
B00N B00A B00E B00H 102.18(18) . . . . ?
B00N B00A B00E B00P 39.17(15) . . . . ?
B00N B00A B00J B00Q -40.80(16) . . . . ?
B00N B00A B00J B00T -101.17(19) . . . . ?
B00N B00E B00H C003 92.84(18) . . . . ?
B00N B00E B00H C005 60.0(2) . . . . ?
B00N B00E B00H B00O -1.5(2) . . . . ?
B00N B00E B00H B00P -38.42(18) . . . . ?
B00N B00E B00P B00H 137.48(19) . . . . ?
B00N B00E B00P B00O 100.7(2) . . . . ?
B00N B00E B00P B00Q 37.93(16) . . . . ?
B00N B00J B00Q B00O -96.4(2) . . . . ?
B00N B00J B00Q B00P -33.34(16) . . . . ?
B00N B00J B00Q B00T -133.55(17) . . . . ?
B00N B00J B00T C005 -56.5(2) . . . . ?
B00N B00J B00T B00O 5.7(2) . . . . ?
B00N B00J B00T B00Q 41.00(17) . . . . ?
B00N B00P B00Q B00J 33.60(16) . . . . ?
B00N B00P B00Q B00O 137.76(19) . . . . ?
B00N B00P B00Q B00T 100.1(2) . . . . ?
B00N B00Q B00T C005 60.4(2) . . . . ?
B00N B00Q B00T B00J -41.03(17) . . . . ?
B00N B00Q B00T B00O 99.0(2) . . . . ?
B00O C005 B00H C003 -137.22(17) . . . . ?
B00O C005 B00H B00E -102.36(18) . . . . ?
B00O C005 B00H B00P -39.80(16) . . . . ?
B00O C005 B00T B00J 99.87(19) . . . . ?
B00O C005 B00T B00Q 38.66(17) . . . . ?
B00O B00H B00P B00E -138.5(2) . . . . ?
B00O B00H B00P B00N -101.4(2) . . . . ?
B00O B00H B00P B00Q -38.02(18) . . . . ?
B00O B00P B00Q B00J -104.16(19) . . . . ?
B00O B00P B00Q B00N -137.76(19) . . . . ?
B00O B00P B00Q B00T -37.66(18) . . . . ?
B00O B00Q B00T C005 -38.63(17) . . . . ?
B00O B00Q B00T B00J -140.01(18) . . . . ?
B00P B00E B00H C003 131.27(18) . . . . ?
B00P B00E B00H C005 98.47(18) . . . . ?
B00P B00E B00H B00O 36.96(18) . . . . ?
B00P B00E B00N B00A -136.25(17) . . . . ?
B00P B00E B00N B00J -101.6(2) . . . . ?
B00P B00E B00N B00Q -38.15(18) . . . . ?
B00P B00H B00O C005 134.09(18) . . . . ?
B00P B00H B00O B00Q 39.67(19) . . . . ?
B00P B00H B00O B00T 103.11(19) . . . . ?
B00P B00N B00Q B00J -142.88(18) . . . . ?
B00P B00N B00Q B00O -36.65(18) . . . . ?
B00P B00N B00Q B00T -100.5(2) . . . . ?
B00P B00O B00Q B00J 100.2(2) . . . . ?
B00P B00O B00Q B00N 36.89(18) . . . . ?
B00P B00O B00Q B00T 138.16(19) . . . . ?
B00P B00O B00T C005 96.88(18) . . . . ?
B00P B00O B00T B00J -3.5(2) . . . . ?
B00P B00O B00T B00Q -38.52(17) . . . . ?
B00P B00Q B00T C005 -2.0(2) . . . . ?
B00P B00Q B00T B00J -103.33(19) . . . . ?
B00P B00Q B00T B00O 36.68(17) . . . . ?
B00Q B00J B00N B00A 133.75(17) . . . . ?
B00Q B00J B00N B00E 98.98(19) . . . . ?
B00Q B00J B00N B00P 33.97(16) . . . . ?
B00Q B00J B00T C005 -97.5(2) . . . . ?
B00Q B00J B00T B00O -35.26(17) . . . . ?
B00Q B00N B00P B00E 137.55(18) . . . . ?
B00Q B00N B00P B00H 100.13(19) . . . . ?
B00Q B00N B00P B00O 37.54(17) . . . . ?
B00Q B00O B00P B00E -100.0(2) . . . . ?
B00Q B00O B00P B00H -136.8(2) . . . . ?
B00Q B00O B00P B00N -37.92(18) . . . . ?
B00Q B00O B00T C005 135.40(18) . . . . ?
B00Q B00O B00T B00J 35.00(16) . . . . ?
B00T C005 B00H C003 -100.33(18) . . . . ?
B00T C005 B00H B00E -65.5(2) . . . . ?
B00T C005 B00H B00O 36.89(18) . . . . ?
B00T C005 B00H B00P -2.9(2) . . . . ?
B00T C005 B00O B00H -143.48(17) . . . . ?
B00T C005 B00O B00P -102.7(2) . . . . ?
B00T C005 B00O B00Q -38.66(17) . . . . ?
B00T B00J B00N B00A 93.78(16) . . . . ?
B00T B00J B00N B00E 59.0(2) . . . . ?
B00T B00J B00N B00P -6.0(2) . . . . ?
B00T B00J B00N B00Q -39.96(16) . . . . ?
B00T B00J B00Q B00N 133.55(17) . . . . ?
B00T B00J B00Q B00O 37.17(17) . . . . ?
B00T B00J B00Q B00P 100.21(18) . . . . ?
B00T B00O B00P B00E -62.3(2) . . . . ?
B00T B00O B00P B00H -99.09(19) . . . . ?
B00T B00O B00P B00N -0.2(2) . . . . ?
B00T B00O B00P B00Q 37.75(17) . . . . ?
B00T B00O B00Q B00J -37.93(18) . . . . ?
B00T B00O B00Q B00N -101.3(2) . . . . ?
B00T B00O B00Q B00P -138.16(19) . . . . ?
